data_4504470
loop_
_publ_author_name
'Hafizovi\'c, Jasmina'
'Krivokapi\'c, Alexander'
'Szeto, Kai C.'
'Jakobsen, S\/oren'
'Lillerud, Karl Petter'
'Olsbye, Unni'
'Tilset, Mats'

_publ_section_title
;
 Tailoring the Dimensionality of Metal--Organic Frameworks Incorporating
 Pt and Pd. From Molecular Complexes to 3D Networks
;
_journal_issue 11
_journal_name_full 'Crystal Growth &amp; Design'
_journal_page_first 2302
_journal_paper_doi 10.1021/cg7008094
_journal_volume 7
_journal_year 2007
_chemical_formula_moiety 'C14 H15 Ce1 Cl2 N2 O12 Pt1, 1.5(O)'
_chemical_formula_sum 'C14 H15 Ce Cl2 N2 O13.5 Pt'
_chemical_formula_weight 833.39
_space_group_IT_number 2
_symmetry_cell_setting triclinic
_symmetry_space_group_name_Hall '-P 1'
_symmetry_space_group_name_H-M 'P -1'
_atom_sites_solution_hydrogens geom
_atom_sites_solution_primary direct
_audit_creation_date 07-01-25
_audit_creation_method CRYSTALS_ver_12.82
_cell_angle_alpha 71.459(2)
_cell_angle_beta 85.220(2)
_cell_angle_gamma 86.616(2)
_cell_formula_units_Z 2
_cell_length_a 7.6642(11)
_cell_length_b 10.7953(15)
_cell_length_c 13.982(2)
_cell_measurement_reflns_used 8275
_cell_measurement_temperature 105
_cell_measurement_theta_max 28.30
_cell_measurement_theta_min 2.67
_cell_volume 1092.3(3)
_computing_cell_refinement 'SAINT (Siemens ,1995)'
_computing_data_collection 'SMART (Siemens, 1993)'
_computing_data_reduction 'SAINT (Siemens ,1995)'
_computing_molecular_graphics 'CAMERON (Watkin et al., 1996)'
_computing_publication_material 'CRYSTALS (Betteridge et al., 2003)'
_computing_structure_refinement 'CRYSTALS (Betteridge et al., 2003)'
_computing_structure_solution 'SIR97 (Altomare et al., 1999)'
_diffrn_ambient_temperature 105
_diffrn_measured_fraction_theta_full 0.995
_diffrn_measured_fraction_theta_max 0.927
_diffrn_measurement_device_type 'Bruker SMART'
_diffrn_measurement_method \w
_diffrn_radiation_monochromator graphite
_diffrn_radiation_type 'Mo K\a'
_diffrn_radiation_wavelength 0.71073
_diffrn_reflns_av_R_equivalents 0.026
_diffrn_reflns_limit_h_max 10
_diffrn_reflns_limit_h_min -9
_diffrn_reflns_limit_k_max 14
_diffrn_reflns_limit_k_min -14
_diffrn_reflns_limit_l_max 17
_diffrn_reflns_limit_l_min -18
_diffrn_reflns_number 10295
_diffrn_reflns_theta_full 25.186
_diffrn_reflns_theta_max 28.299
_diffrn_reflns_theta_min 1.991
_diffrn_standards_decay_% none
_diffrn_standards_interval_count none
_diffrn_standards_interval_time none
_diffrn_standards_number 0
_exptl_absorpt_coefficient_mu 8.771
_exptl_absorpt_correction_T_max 0.42
_exptl_absorpt_correction_T_min 0.17
_exptl_absorpt_correction_type multi-scan
_exptl_absorpt_process_details 'SADABS (Siemens, 1996)'
_exptl_crystal_colour yellow
_exptl_crystal_density_diffrn 2.534
_exptl_crystal_description block
_exptl_crystal_F_000 782
_exptl_crystal_size_max 0.30
_exptl_crystal_size_mid 0.18
_exptl_crystal_size_min 0.10
_refine_diff_density_max 1.30
_refine_diff_density_min -1.10
_refine_ls_extinction_method None
_refine_ls_goodness_of_fit_ref 0.9793
_refine_ls_hydrogen_treatment noref
_refine_ls_matrix_type full
_refine_ls_number_parameters 314
_refine_ls_number_reflns 4586
_refine_ls_number_restraints 0
_refine_ls_R_factor_all 0.0206
_refine_ls_R_factor_gt 0.0181
_refine_ls_shift/su_max 0.000988
_refine_ls_structure_factor_coef F
_refine_ls_weighting_details
;
 Method, part 1, Chebychev polynomial, (Watkin, 1994, Prince, 1982) 
 [weight] = 1.0/[A~0~*T~0~(x)+A~1~*T~1~(x) ... +A~n-1~]*T~n-1~(x)] 
 where A~i~ are the Chebychev coefficients listed below and x= Fcalc/Fmax 
 Method = Robust Weighting (Prince, 1982) 
 W = [weight] * [1-(deltaF/6*sigmaF)^2^]^2^ 
 A~i~ are: 
 0.206 0.129 0.107 
;
_refine_ls_weighting_scheme calc
_refine_ls_wR_factor_all 0.0215
_refine_ls_wR_factor_gt 0.0204
_refine_ls_wR_factor_ref 0.0204
_reflns_limit_h_max 10
_reflns_limit_h_min -9
_reflns_limit_k_max 14
_reflns_limit_k_min -13
_reflns_limit_l_max 18
_reflns_limit_l_min 0
_reflns_number_gt 4586
_reflns_number_total 5040
_reflns_threshold_expression I>3.00u(I)
_oxford_diffrn_Wilson_B_factor 1.08
_oxford_diffrn_Wilson_scale 100.80
_oxford_refine_ls_scale 0.10115(8)
_oxford_structure_analysis_title 'ak38 in P-1'
_cod_data_source_file cg7008094-file004.cif
_cod_data_source_block Structure2-Ce-Pt
_cod_depositor_comments
;
The following automatic conversions were performed:

'_symmetry_cell_setting' value 'Triclinic' changed to 'triclinic'
according to /home/saulius/struct/CIF-dictionaries/cif_core.dic
dictionary named 'cif_core.dic' version 2.4.1 from 2010-06-29.

Automatic conversion script
Id: cif_fix_values 1715 2011-07-08 13:25:40Z adriana 
;
_cod_original_cell_volume 1092.4(3)
_cod_original_sg_symbol_H-M 'P -1 '
_cod_original_formula_sum 'C14 H15 Ce1 Cl2 N2 O13.50 Pt1'
_cod_database_code 4504470

loop_
_symmetry_equiv_pos_as_xyz
x,y,z
-x,-y,-z

loop_
_atom_site_label
_atom_site_type_symbol
_atom_site_fract_x
_atom_site_fract_y
_atom_site_fract_z
_atom_site_U_iso_or_equiv
_atom_site_occupancy
_atom_site_adp_type
_atom_site_refinement_flags_posn
_atom_site_refinement_flags_occupancy
_atom_site_attached_hydrogens
Pt1 Pt 0.746392(12) -0.010754(9) 0.020835(7) 0.0128 1.0000 Uani . . .
Ce1 Ce 0.49805(2) 0.417391(14) 0.335821(10) 0.0161 1.0000 Uani . . .
Cl1 Cl 0.87070(9) -0.21969(7) 0.06489(5) 0.0203 1.0000 Uani . . .
Cl2 Cl 0.63296(9) 0.20086(6) -0.02482(5) 0.0194 1.0000 Uani . . .
N1 N 0.7003(3) -0.0276(2) 0.16916(17) 0.0145 1.0000 Uani . . .
N2 N 0.7781(3) -0.0024(2) -0.12612(17) 0.0146 1.0000 Uani . . .
C1 C 0.7479(4) 0.0623(3) 0.2099(2) 0.0150 1.0000 Uani . . .
C2 C 0.7285(3) 0.0402(2) 0.31411(19) 0.0138 1.0000 Uani . . .
C3 C 0.6533(3) -0.0735(3) 0.37798(19) 0.0147 1.0000 Uani . . .
C4 C 0.5942(3) -0.1616(2) 0.3347(2) 0.0136 1.0000 Uani . . .
C5 C 0.6220(3) -0.1373(3) 0.2312(2) 0.0148 1.0000 Uani . . .
C6 C 0.7870(4) 0.1401(3) 0.3576(2) 0.0177 1.0000 Uani . . .
C7 C 0.5020(3) -0.2838(3) 0.3991(2) 0.0152 1.0000 Uani . . .
C8 C 0.7180(3) -0.1011(3) -0.1531(2) 0.0153 1.0000 Uani . . .
C9 C 0.7254(3) -0.0991(3) -0.2527(2) 0.0150 1.0000 Uani . . .
C10 C 0.7964(3) 0.0084(3) -0.3282(2) 0.0149 1.0000 Uani . . .
C11 C 0.8595(3) 0.1106(3) -0.3009(2) 0.0145 1.0000 Uani . . .
C12 C 0.8472(3) 0.1009(3) -0.1988(2) 0.0148 1.0000 Uani . . .
C13 C 0.6516(4) -0.2098(3) -0.2787(2) 0.0169 1.0000 Uani . . .
C14 C 0.9408(4) 0.2303(3) -0.3758(2) 0.0171 1.0000 Uani . . .
O1 O 0.7521(3) 0.2573(2) 0.32019(17) 0.0257 1.0000 Uani . . .
O2 O 0.8747(3) 0.0890(2) 0.43659(16) 0.0224 1.0000 Uani . . .
O3 O 0.4517(3) -0.2897(2) 0.48796(15) 0.0246 1.0000 Uani . . .
O4 O 0.4783(3) -0.3682(2) 0.35772(18) 0.0253 1.0000 Uani . . .
O5 O 0.5884(3) -0.3042(2) -0.20936(16) 0.0263 1.0000 Uani . . .
O6 O 0.6527(3) -0.2016(2) -0.37094(16) 0.0254 1.0000 Uani . . .
O7 O 0.9689(3) 0.2349(2) -0.46799(16) 0.0214 1.0000 Uani . . .
O8 O 0.9796(3) 0.3186(2) -0.34247(18) 0.0303 1.0000 Uani . . .
O9 O 0.6472(5) 0.5280(3) 0.1671(2) 0.0495 1.0000 Uani . . .
O10 O 0.2543(4) 0.5526(3) 0.2298(2) 0.0441 1.0000 Uani . . .
O11 O 0.2170(3) 0.4234(2) 0.4416(2) 0.0326 1.0000 Uani . . .
O12 O 0.7992(3) 0.4781(3) 0.3799(3) 0.0508 1.0000 Uani . . .
O13 O -0.1122(14) 0.3921(12) 0.0618(12) 0.1005 0.465(14) Uani . P 2
O14 O 0.0227(12) 0.3962(10) 0.1682(14) 0.1471 0.535(14) Uani . P 2
O15 O 0.5000 0.5000 0.0000 0.2598 1.0000 Uani S . 2
H2 H 0.8879 0.1442 0.4648 0.0414 1.0000 Uiso . . .
H11 H 0.7947 0.1406 0.1677 0.0211 1.0000 Uiso . . .
H31 H 0.6435 -0.0914 0.4475 0.0218 1.0000 Uiso . . .
H51 H 0.5851 -0.1972 0.2031 0.0208 1.0000 Uiso . . .
H81 H 0.6680 -0.1725 -0.1026 0.0218 1.0000 Uiso . . .
H91 H 0.7491 0.5044 0.1857 0.0911 1.0000 Uiso . . .
H92 H 0.6821 0.6040 0.1506 0.0913 1.0000 Uiso . . .
H101 H 0.7986 0.0118 -0.3951 0.0225 1.0000 Uiso . . .
H102 H 0.1975 0.4849 0.2423 0.0826 1.0000 Uiso . . .
H103 H 0.1850 0.5971 0.2568 0.0824 1.0000 Uiso . . .
H111 H 0.2083 0.4519 0.4980 0.0500 1.0000 Uiso . . .
H112 H 0.1532 0.3636 0.4725 0.0561 1.0000 Uiso . . .
H121 H 0.8885 0.1691 -0.1801 0.0217 1.0000 Uiso . . .
H122 H 0.8577 0.5413 0.3712 0.0931 1.0000 Uiso . . .
H123 H 0.8548 0.4110 0.4095 0.0934 1.0000 Uiso . . .

loop_
_atom_site_aniso_label
_atom_site_aniso_U_11
_atom_site_aniso_U_22
_atom_site_aniso_U_33
_atom_site_aniso_U_23
_atom_site_aniso_U_13
_atom_site_aniso_U_12
Pt1 0.01723(6) 0.01252(5) 0.00949(5) -0.00421(4) 0.00159(3) -0.00539(3)
Ce1 0.02818(9) 0.01059(7) 0.00999(7) -0.00333(5) 0.00137(5) -0.00763(6)
Cl1 0.0224(3) 0.0173(3) 0.0222(3) -0.0074(2) -0.0011(2) -0.0031(2)
Cl2 0.0246(3) 0.0173(3) 0.0156(3) -0.0047(2) 0.0029(2) -0.0027(2)
N1 0.0183(10) 0.0140(10) 0.0114(10) -0.0042(8) 0.0020(8) -0.0040(8)
N2 0.0154(10) 0.0163(11) 0.0136(10) -0.0073(8) 0.0034(8) -0.0048(8)
C1 0.0196(12) 0.0125(12) 0.0124(11) -0.0033(9) 0.0012(9) -0.0045(9)
C2 0.0174(12) 0.0118(11) 0.0126(11) -0.0042(9) -0.0002(9) -0.0019(9)
C3 0.0196(12) 0.0136(12) 0.0106(11) -0.0037(9) -0.0004(9) -0.0011(9)
C4 0.0159(11) 0.0107(11) 0.0136(12) -0.0032(9) 0.0000(9) -0.0010(9)
C5 0.0182(12) 0.0138(12) 0.0130(12) -0.0050(9) -0.0004(9) -0.0029(9)
C6 0.0213(13) 0.0168(13) 0.0150(12) -0.0055(10) 0.0050(10) -0.0065(10)
C7 0.0162(12) 0.0117(11) 0.0160(12) -0.0011(9) -0.0041(9) -0.0022(9)
C8 0.0169(12) 0.0132(12) 0.0159(12) -0.0050(10) 0.0009(9) -0.0028(9)
C9 0.0183(12) 0.0118(11) 0.0160(12) -0.0058(10) -0.0010(9) -0.0024(9)
C10 0.0168(12) 0.0181(13) 0.0112(11) -0.0064(10) 0.0011(9) -0.0028(9)
C11 0.0124(11) 0.0161(12) 0.0160(12) -0.0066(10) 0.0008(9) -0.0024(9)
C12 0.0147(11) 0.0155(12) 0.0156(12) -0.0068(10) 0.0020(9) -0.0052(9)
C13 0.0243(13) 0.0115(12) 0.0168(12) -0.0063(10) -0.0010(10) -0.0055(10)
C14 0.0185(12) 0.0161(12) 0.0180(13) -0.0074(10) 0.0043(10) -0.0069(10)
O1 0.0437(13) 0.0135(10) 0.0203(10) -0.0059(8) 0.0005(9) -0.0039(9)
O2 0.0323(11) 0.0191(10) 0.0183(10) -0.0077(8) -0.0044(8) -0.0069(8)
O3 0.0324(11) 0.0276(11) 0.0113(9) -0.0009(8) 0.0005(8) -0.0138(9)
O4 0.0345(12) 0.0136(9) 0.0283(11) -0.0072(8) 0.0029(9) -0.0072(8)
O5 0.0489(14) 0.0168(10) 0.0142(9) -0.0042(8) -0.0015(9) -0.0139(9)
O6 0.0423(13) 0.0206(10) 0.0153(10) -0.0067(8) 0.0006(9) -0.0154(9)
O7 0.0284(10) 0.0217(10) 0.0159(9) -0.0082(8) 0.0061(8) -0.0135(8)
O8 0.0416(13) 0.0278(12) 0.0267(11) -0.0169(10) 0.0150(10) -0.0217(10)
O9 0.090(2) 0.0299(14) 0.0277(13) -0.0091(11) 0.0224(14) -0.0313(15)
O10 0.0557(18) 0.0477(17) 0.0316(14) -0.0150(13) -0.0146(13) 0.0072(13)
O11 0.0317(12) 0.0218(11) 0.0400(14) -0.0064(10) 0.0150(10) -0.0109(9)
O12 0.0250(12) 0.0192(12) 0.109(3) -0.0200(15) -0.0019(14) -0.0064(9)
O13 0.076(7) 0.096(8) 0.162(13) -0.087(9) -0.009(7) 0.002(6)
O14 0.049(5) 0.074(7) 0.29(2) -0.018(9) 0.021(8) -0.001(4)
O15 0.65(3) 0.066(5) 0.096(7) -0.044(5) -0.177(13) 0.079(10)

loop_
_atom_type_symbol
_atom_type_scat_dispersion_real
_atom_type_scat_dispersion_imag
_atom_type_scat_Cromer_Mann_a1
_atom_type_scat_Cromer_Mann_b1
_atom_type_scat_Cromer_Mann_a2
_atom_type_scat_Cromer_Mann_b2
_atom_type_scat_Cromer_Mann_a3
_atom_type_scat_Cromer_Mann_b3
_atom_type_scat_Cromer_Mann_a4
_atom_type_scat_Cromer_Mann_b4
_atom_type_scat_Cromer_Mann_c
_atom_type_scat_source
C 0.0033 0.0016 2.3100 20.8439 1.0200 10.2075 1.5886 0.5687 0.8650 51.6512 0.2156 'International Tables Vol C 4.2.6.8 and 6.1.1.4'
H 0.0000 0.0000 0.4930 10.5109 0.3229 26.1257 0.1402 3.1424 0.0408 57.7998 0.0030 'International Tables Vol C 4.2.6.8 and 6.1.1.4'
N 0.0061 0.0033 12.2126 0.0057 3.1322 9.8933 2.0125 28.9975 1.1663 0.5826 -11.5290 'International Tables Vol C 4.2.6.8 and 6.1.1.4'
O 0.0106 0.0060 3.0485 13.2771 2.2868 5.7011 1.5463 0.3239 0.8670 32.9089 0.2508 'International Tables Vol C 4.2.6.8 and 6.1.1.4'
Cl 0.1484 0.1585 11.4604 0.0104 7.1964 1.1662 6.2556 18.5194 1.6455 47.7784 -9.5574 'International Tables Vol C 4.2.6.8 and 6.1.1.4'
Ce -0.2486 2.6331 21.1671 2.8122 19.7695 0.2268 11.8513 17.6083 3.3305 127.1130 1.8626 'International Tables Vol C 4.2.6.8 and 6.1.1.4'
Pt -1.7033 8.3905 27.0059 1.5129 17.7639 8.8117 15.7131 0.4246 5.7837 38.6103 11.6883 'International Tables Vol C 4.2.6.8 and 6.1.1.4'

loop_
_geom_angle_atom_site_label_1
_geom_angle_site_symmetry_1
_geom_angle_atom_site_label_2
_geom_angle_atom_site_label_3
_geom_angle_site_symmetry_3
_geom_angle
_geom_angle_publ_flag
Cl1 . Pt1 Cl2 . 177.80(2) yes
Cl1 . Pt1 N1 . 89.85(7) yes
Cl2 . Pt1 N1 . 90.73(7) yes
Cl1 . Pt1 N2 . 89.08(7) yes
Cl2 . Pt1 N2 . 90.49(7) yes
N1 . Pt1 N2 . 175.93(9) yes
O5 2_655 Ce1 O6 2_655 50.78(7) yes
O5 2_655 Ce1 O3 2_656 120.91(7) yes
O6 2_655 Ce1 O3 2_656 73.76(7) yes
O5 2_655 Ce1 O4 1_565 139.29(8) yes
O6 2_655 Ce1 O4 1_565 145.71(8) yes
O3 2_656 Ce1 O4 1_565 97.42(8) yes
O5 2_655 Ce1 O1 . 73.27(8) yes
O6 2_655 Ce1 O1 . 76.65(8) yes
O3 2_656 Ce1 O1 . 75.99(8) yes
O4 1_565 Ce1 O1 . 134.40(8) yes
O5 2_655 Ce1 O9 . 71.68(8) yes
O6 2_655 Ce1 O9 . 121.20(8) yes
O3 2_656 Ce1 O9 . 143.86(11) yes
O4 1_565 Ce1 O9 . 85.69(8) yes
O1 . Ce1 O9 . 76.38(10) yes
O5 2_655 Ce1 O10 . 70.08(9) yes
O6 2_655 Ce1 O10 . 93.69(9) yes
O3 2_656 Ce1 O10 . 140.02(9) yes
O4 1_565 Ce1 O10 . 71.63(9) yes
O1 . Ce1 O10 . 138.96(8) yes
O5 2_655 Ce1 O11 . 103.19(8) yes
O6 2_655 Ce1 O11 . 71.48(8) yes
O3 2_656 Ce1 O11 . 72.05(8) yes
O4 1_565 Ce1 O11 . 74.28(8) yes
O1 . Ce1 O11 . 139.78(7) yes
O5 2_655 Ce1 O12 . 132.74(10) yes
O6 2_655 Ce1 O12 . 133.41(8) yes
O3 2_656 Ce1 O12 . 71.20(10) yes
O4 1_565 Ce1 O12 . 69.32(8) yes
O1 . Ce1 O12 . 65.85(8) yes
O9 . Ce1 O10 . 75.14(12) yes
O9 . Ce1 O11 . 141.92(11) yes
O10 . Ce1 O11 . 67.98(9) yes
O9 . Ce1 O12 . 76.47(12) yes
O10 . Ce1 O12 . 132.78(10) yes
O11 . Ce1 O12 . 123.19(11) yes
Pt1 . N1 C1 . 123.30(18) yes
Pt1 . N1 C5 . 118.02(17) yes
C1 . N1 C5 . 118.6(2) yes
Pt1 . N2 C8 . 118.49(18) yes
Pt1 . N2 C12 . 122.55(18) yes
C8 . N2 C12 . 118.8(2) yes
N1 . C1 C2 . 121.0(2) yes
N1 . C1 H11 . 119.6 no
C2 . C1 H11 . 119.3 no
C1 . C2 C3 . 120.3(2) yes
C1 . C2 C6 . 120.0(2) yes
C3 . C2 C6 . 119.7(2) yes
C2 . C3 C4 . 118.2(2) yes
C2 . C3 H31 . 121.5 no
C4 . C3 H31 . 120.3 no
C3 . C4 C5 . 119.2(2) yes
C3 . C4 C7 . 121.0(2) yes
C5 . C4 C7 . 119.8(2) yes
C4 . C5 N1 . 122.4(2) yes
C4 . C5 H51 . 118.8 no
N1 . C5 H51 . 118.8 no
C2 . C6 O1 . 121.9(3) yes
C2 . C6 O2 . 112.9(2) yes
O1 . C6 O2 . 125.2(3) yes
C4 . C7 O3 . 117.1(2) yes
C4 . C7 O4 . 117.0(2) yes
O3 . C7 O4 . 125.8(3) yes
N2 . C8 C9 . 122.1(2) yes
N2 . C8 H81 . 118.8 no
C9 . C8 H81 . 119.1 no
C8 . C9 C10 . 119.1(2) yes
C8 . C9 C13 . 119.8(2) yes
C10 . C9 C13 . 121.0(2) yes
C9 . C10 C11 . 119.2(2) yes
C9 . C10 H101 . 119.7 no
C11 . C10 H101 . 121.1 no
C10 . C11 C12 . 118.1(2) yes
C10 . C11 C14 . 123.7(2) yes
C12 . C11 C14 . 118.2(2) yes
C11 . C12 N2 . 122.7(2) yes
C11 . C12 H121 . 118.5 no
N2 . C12 H121 . 118.8 no
C9 . C13 O5 . 119.4(2) yes
C9 . C13 O6 . 118.1(2) yes
O5 . C13 O6 . 122.5(2) yes
C11 . C14 O7 . 119.0(2) yes
C11 . C14 O8 . 117.2(2) yes
O7 . C14 O8 . 123.8(3) yes
Ce1 . O1 C6 . 136.8(2) yes
C6 . O2 H2 . 110.1 no
Ce1 2_656 O3 C7 . 141.0(2) yes
Ce1 1_545 O4 C7 . 156.6(2) yes
Ce1 2_655 O5 C13 . 92.48(16) yes
Ce1 2_655 O6 C13 . 94.23(16) yes
Ce1 . O9 H91 . 94.8 no
Ce1 . O9 H92 . 122.9 no
H91 . O9 H92 . 85.8 no
Ce1 . O10 H102 . 89.5 no
Ce1 . O10 H103 . 117.3 no
H102 . O10 H103 . 100.3 no
Ce1 . O11 H111 . 123.8 no
Ce1 . O11 H112 . 129.1 no
H111 . O11 H112 . 89.0 no
Ce1 . O12 H122 . 140.3 no
Ce1 . O12 H123 . 109.8 no
H122 . O12 H123 . 109.8 no

loop_
_geom_bond_atom_site_label_1
_geom_bond_atom_site_label_2
_geom_bond_site_symmetry_2
_geom_bond_distance
_geom_bond_publ_flag
Pt1 Cl1 . 2.3097(7) yes
Pt1 Cl2 . 2.3049(7) yes
Pt1 N1 . 2.026(2) yes
Pt1 N2 . 2.022(2) yes
Ce1 O5 2_655 2.593(2) yes
Ce1 O6 2_655 2.549(2) yes
Ce1 O3 2_656 2.461(2) yes
Ce1 O4 1_565 2.424(2) yes
Ce1 O1 . 2.569(2) yes
Ce1 O9 . 2.493(3) yes
Ce1 O10 . 2.566(3) yes
Ce1 O11 . 2.519(2) yes
Ce1 O12 . 2.609(3) yes
N1 C1 . 1.352(3) yes
N1 C5 . 1.363(3) yes
N2 C8 . 1.354(3) yes
N2 C12 . 1.348(3) yes
C1 C2 . 1.396(4) yes
C1 H11 . 0.935 no
C2 C3 . 1.392(4) yes
C2 C6 . 1.501(4) yes
C3 C4 . 1.392(4) yes
C3 H31 . 0.927 no
C4 C5 . 1.387(4) yes
C4 C7 . 1.516(4) yes
C5 H51 . 0.924 no
C6 O1 . 1.228(4) yes
C6 O2 . 1.291(4) yes
C7 O3 . 1.252(4) yes
C7 O4 . 1.253(3) yes
C8 C9 . 1.382(4) yes
C8 H81 . 0.940 no
C9 C10 . 1.399(4) yes
C9 C13 . 1.507(4) yes
C10 C11 . 1.399(4) yes
C10 H101 . 0.924 no
C11 C12 . 1.395(4) yes
C11 C14 . 1.510(4) yes
C12 H121 . 0.934 no
C13 O5 . 1.251(3) yes
C13 O6 . 1.264(4) yes
C14 O7 . 1.274(3) yes
C14 O8 . 1.246(3) yes
O2 H2 . 0.827 no
O9 H91 . 0.843 no
O9 H92 . 0.832 no
O10 H102 . 0.836 no
O10 H103 . 0.842 no
O11 H111 . 0.929 no
O11 H112 . 0.817 no
O12 H122 . 0.810 no
O12 H123 . 0.824 no

loop_
_geom_hbond_atom_site_label_D
_geom_hbond_atom_site_label_H
_geom_hbond_atom_site_label_A
_geom_hbond_site_symmetry_A
_geom_hbond_angle_DHA
_geom_hbond_distance_DH
_geom_hbond_distance_HA
_geom_hbond_distance_DA
_geom_hbond_publ_flag
O2 H2 O7 1_556 164.2 0.827 1.727 2.533(3) yes
O10 H102 O14 . 139.4 0.836 2.191 2.877 yes
O10 H103 O8 2_665 171.2 0.842 2.039 2.874(4) yes
O11 H111 O12 2_666 176.8 0.929 2.071 3.000(5) yes
O11 H112 O7 1_456 170.5 0.817 1.980 2.788(3) yes
O12 H122 O8 2_765 172.7 0.810 1.939 2.744(4) yes
